data_4504628
loop_
_publ_author_name
'Wu, A-Qing'
'Li, Yan'
'Zheng, Fa-Kun'
Guo,
'Huang, Jin-Shun'

_publ_section_title
;
 Different Molecular Frameworks of Zinc(II) and Cadmium(II) Coordination
 Polymers Constructed by Flexible Double Betaine Ligands
;
_journal_issue 2
_journal_name_full 'Crystal Growth &amp; Design'
_journal_page_first 444
_journal_paper_doi 10.1021/cg050378e
_journal_volume 6
_journal_year 2006
_chemical_formula_sum 'C17 H24 N4 O13 Zn'
_chemical_formula_weight 557.77
_chemical_name_systematic
; 
 ? 
;
_space_group_IT_number 43
_symmetry_cell_setting orthorhombic
_symmetry_space_group_name_Hall 'F 2 -2d'
_symmetry_space_group_name_H-M 'F d d 2'
_atom_sites_solution_hydrogens geom
_atom_sites_solution_primary direct
_atom_sites_solution_secondary difmap
_audit_creation_method SHELXL-97
_cell_angle_alpha 90.00
_cell_angle_beta 90.00
_cell_angle_gamma 90.00
_cell_formula_units_Z 16
_cell_length_a 18.6008(11)
_cell_length_b 62.936(4)
_cell_length_c 7.5918(5)
_cell_measurement_reflns_used 6281
_cell_measurement_temperature 293(2)
_cell_measurement_theta_max 25.0264
_cell_measurement_theta_min 3.0539
_cell_volume 8887.4(10)
_computing_cell_refinement 'CrystalClear (Rigaku Corp., 2002)'
_computing_data_collection 'CrystalClear (Rigaku Corp., 2002)'
_computing_data_reduction 'CrystalClear (Rigaku Corp., 2002)'
_computing_molecular_graphics 'Siemens SHELXTL^TM^ 5'
_computing_publication_material 'Siemens SHELXTL^TM^ 5'
_computing_structure_refinement 'Siemens SHELXTL^TM^ 5'
_computing_structure_solution 'Siemens SHELXTL^TM^ 5'
_diffrn_ambient_temperature 293(2)
_diffrn_measured_fraction_theta_full 0.997
_diffrn_measured_fraction_theta_max 0.997
_diffrn_measurement_device_type 'Rigaku Mercury CCD'
_diffrn_measurement_method \w
_diffrn_radiation_monochromator graphite
_diffrn_radiation_source 'rotating-anode generator'
_diffrn_radiation_type MoK\a
_diffrn_radiation_wavelength 0.71073
_diffrn_reflns_av_R_equivalents 0.0833
_diffrn_reflns_av_sigmaI/netI 0.0797
_diffrn_reflns_limit_h_max 21
_diffrn_reflns_limit_h_min -22
_diffrn_reflns_limit_k_max 74
_diffrn_reflns_limit_k_min -73
_diffrn_reflns_limit_l_max 9
_diffrn_reflns_limit_l_min -8
_diffrn_reflns_number 13661
_diffrn_reflns_theta_full 25.03
_diffrn_reflns_theta_max 25.03
_diffrn_reflns_theta_min 3.06
_exptl_absorpt_coefficient_mu 1.183
_exptl_absorpt_correction_T_max 1.0000
_exptl_absorpt_correction_T_min 0.6219
_exptl_absorpt_correction_type multi-scan
_exptl_absorpt_process_details '(CrystalClear, Rigaku 2002)'
_exptl_crystal_colour brown
_exptl_crystal_density_diffrn 1.667
_exptl_crystal_density_method 'not measured'
_exptl_crystal_description Prism
_exptl_crystal_F_000 4608
_exptl_crystal_size_max 0.75
_exptl_crystal_size_mid 0.60
_exptl_crystal_size_min 0.08
_refine_diff_density_max 0.601
_refine_diff_density_min -0.419
_refine_diff_density_rms 0.090
_refine_ls_abs_structure_details 'Flack H D (1983), Acta Cryst. A39, 876-881'
_refine_ls_abs_structure_Flack 0.028(18)
_refine_ls_extinction_method none
_refine_ls_goodness_of_fit_ref 1.048
_refine_ls_hydrogen_treatment noref
_refine_ls_matrix_type full
_refine_ls_number_parameters 316
_refine_ls_number_reflns 3792
_refine_ls_number_restraints 1
_refine_ls_restrained_S_all 1.048
_refine_ls_R_factor_all 0.0509
_refine_ls_R_factor_gt 0.0470
_refine_ls_shift/su_max 0.002
_refine_ls_shift/su_mean 0.000
_refine_ls_structure_factor_coef Fsqd
_refine_ls_weighting_details 'calc w=1/[\s^2^(Fo^2^)+(0.0624P)^2^+13.4131P] where P=(Fo^2^+2Fc^2^)/3'
_refine_ls_weighting_scheme calc
_refine_ls_wR_factor_gt 0.1229
_refine_ls_wR_factor_ref 0.1263
_reflns_number_gt 3486
_reflns_number_total 3792
_reflns_threshold_expression >2sigma(I)
_cod_data_source_file cg050378esi20050803_054614.cif
_cod_data_source_block 43
_cod_depositor_comments
;
The following automatic conversions were performed:

'_symmetry_cell_setting' value 'Orthorhombic' changed to
'orthorhombic' according to
/home/saulius/struct/CIF-dictionaries/cif_core.dic dictionary named
'cif_core.dic' version 2.4.1 from
2010-06-29.

'_exptl_absorpt_correction_type' value 'Multi-scan'
changed to 'multi-scan' according to
/home/saulius/struct/CIF-dictionaries/cif_core.dic dictionary named
'cif_core.dic' version 2.4.1 from 2010-06-29.

Automatic conversion script
Id: cif_fix_values 1715 2011-07-08 13:25:40Z adriana 
;
_cod_original_sg_symbol_H-M 'Fdd2 '
_cod_database_code 4504628

loop_
_symmetry_equiv_pos_as_xyz
'x, y, z'
'-x, -y, z'
'x+1/4, -y+1/4, z+1/4'
'-x+1/4, y+1/4, z+1/4'
'x, y+1/2, z+1/2'
'-x, -y+1/2, z+1/2'
'x+1/4, -y+3/4, z+3/4'
'-x+1/4, y+3/4, z+3/4'
'x+1/2, y, z+1/2'
'-x+1/2, -y, z+1/2'
'x+3/4, -y+1/4, z+3/4'
'-x+3/4, y+1/4, z+3/4'
'x+1/2, y+1/2, z'
'-x+1/2, -y+1/2, z'
'x+3/4, -y+3/4, z+1/4'
'-x+3/4, y+3/4, z+1/4'

loop_
_atom_site_label
_atom_site_type_symbol
_atom_site_fract_x
_atom_site_fract_y
_atom_site_fract_z
_atom_site_U_iso_or_equiv
_atom_site_adp_type
_atom_site_occupancy
_atom_site_symmetry_multiplicity
_atom_site_calc_flag
_atom_site_refinement_flags
Zn1 Zn -0.098396(11) 0.234268(3) 0.43587(3) 0.01756(5) Uani 1 1 d .
O4 O -0.28896(8) 0.50048(2) 0.50192(18) 0.0253(4) Uani 1 1 d .
O3 O -0.23779(7) 0.47492(2) 0.34359(18) 0.0183(3) Uani 1 1 d .
N4 N -0.20642(9) 0.30667(3) 0.1806(3) 0.0299(5) Uani 1 1 d .
C1 C -0.15167(10) 0.25253(3) 0.7552(3) 0.0245(6) Uani 1 1 d .
C17 C -0.26197(10) 0.48240(3) 0.4842(2) 0.0145(5) Uani 1 1 d .
O11 O -0.17503(9) 0.32317(3) 0.1391(3) 0.0491(6) Uani 1 1 d .
O2 O -0.13277(8) 0.25645(2) 0.5996(2) 0.0258(4) Uani 1 1 d .
C4 C -0.21026(10) 0.30123(3) 0.7046(3) 0.0223(5) Uani 1 1 d .
H4A H -0.2553 0.2948 0.7004 0.027 Uiso 1 1 calc R
C14 C -0.16090(10) 0.44310(3) 0.6673(3) 0.0215(5) Uani 1 1 d .
H14A H -0.1358 0.4529 0.7350 0.026 Uiso 1 1 calc R
C3 C -0.15663(9) 0.29192(3) 0.7948(2) 0.0093(4) Uani 1 1 d .
C13 C -0.22722(9) 0.44763(2) 0.6109(2) 0.0084(4) Uani 1 1 d .
C6 C -0.07725(11) 0.31979(3) 0.7199(3) 0.0227(5) Uani 1 1 d .
H6A H -0.0318 0.3259 0.7279 0.027 Uiso 1 1 calc R
C7 C -0.09105(10) 0.30122(3) 0.8024(3) 0.0219(5) Uani 1 1 d .
H7A H -0.0546 0.2946 0.8660 0.026 Uiso 1 1 calc R
O10 O -0.17364(9) 0.29212(2) 0.2571(2) 0.0405(5) Uani 1 1 d .
C9 C -0.15805(11) 0.36967(3) 0.5765(3) 0.0247(6) Uani 1 1 d .
H9A H -0.1512 0.3724 0.7011 0.030 Uiso 1 1 calc R
H9B H -0.2090 0.3676 0.5551 0.030 Uiso 1 1 calc R
C11 C -0.23584(11) 0.41441(3) 0.4640(3) 0.0254(6) Uani 1 1 d .
H11A H -0.2618 0.4049 0.3948 0.030 Uiso 1 1 calc R
N1 N -0.13182(11) 0.33009(3) 0.6211(3) 0.0391(6) Uani 1 1 d .
N2 N -0.16431(12) 0.40922(3) 0.5237(3) 0.0422(6) Uani 1 1 d .
C12 C -0.26490(11) 0.43372(3) 0.5118(3) 0.0244(6) Uani 1 1 d .
H12A H -0.3111 0.4372 0.4753 0.029 Uiso 1 1 calc R
C5 C -0.19886(11) 0.32000(3) 0.6193(3) 0.0266(6) Uani 1 1 d .
H5A H -0.2367 0.3263 0.5583 0.032 Uiso 1 1 calc R
C2 C -0.16721(11) 0.27130(3) 0.8763(3) 0.0251(6) Uani 1 1 d .
H2A H -0.2166 0.2703 0.9168 0.030 Uiso 1 1 calc R
H2B H -0.1363 0.2703 0.9789 0.030 Uiso 1 1 calc R
C15 C -0.12939(12) 0.42382(3) 0.6250(3) 0.0223(5) Uani 1 1 d .
H15A H -0.0835 0.4208 0.6666 0.027 Uiso 1 1 calc R
C10 C -0.13026(13) 0.38844(3) 0.4681(3) 0.0347(7) Uani 1 1 d .
H10A H -0.0785 0.3895 0.4817 0.042 Uiso 1 1 calc R
H10B H -0.1404 0.3859 0.3445 0.042 Uiso 1 1 calc R
O9 O -0.27067(8) 0.30383(3) 0.1359(3) 0.0500(6) Uani 1 1 d .
C16 C -0.26025(11) 0.46837(3) 0.6482(3) 0.0220(5) Uani 1 1 d .
H16A H -0.2332 0.4755 0.7402 0.026 Uiso 1 1 calc R
H16B H -0.3089 0.4662 0.6907 0.026 Uiso 1 1 calc R
C8 C -0.11642(12) 0.34985(3) 0.5223(3) 0.0303(6) Uani 1 1 d .
H8A H -0.1259 0.3472 0.3986 0.036 Uiso 1 1 calc R
H8B H -0.0655 0.3529 0.5335 0.036 Uiso 1 1 calc R
O7 O -0.07154(8) 0.20388(3) 0.2993(2) 0.0315(4) Uani 1 1 d .
N3 N -0.11053(10) 0.19195(3) 0.3892(2) 0.0299(5) Uani 1 1 d .
O2W O 0.16648(10) 0.36766(3) -0.2325(3) 0.0486(5) Uani 1 1 d .
O1W O -0.22331(10) 0.36277(3) 0.0228(3) 0.0494(6) Uani 1 1 d .
O1 O -0.15913(9) 0.23472(2) 0.8209(3) 0.0619(6) Uani 1 1 d .
O6 O -0.14799(9) 0.20086(4) 0.5058(2) 0.0611(7) Uani 1 1 d .
O3W O -0.18773(9) 0.23585(2) 0.2633(3) 0.0479(6) Uani 1 1 d .
O8 O -0.10925(13) 0.17299(3) 0.3640(3) 0.1001(8) Uani 1 1 d .

loop_
_atom_site_aniso_label
_atom_site_aniso_U_11
_atom_site_aniso_U_22
_atom_site_aniso_U_33
_atom_site_aniso_U_23
_atom_site_aniso_U_13
_atom_site_aniso_U_12
Zn1 0.01909(9) 0.01488(8) 0.01871(9) -0.00028(9) 0.00036(10) -0.00058(9)
O4 0.0361(8) 0.0225(7) 0.0174(7) 0.0016(6) 0.0063(6) 0.0069(6)
O3 0.0201(7) 0.0185(6) 0.0162(6) -0.0043(5) 0.0036(6) 0.0013(5)
N4 0.0290(9) 0.0378(9) 0.0230(9) -0.0099(9) 0.0077(9) -0.0121(7)
C1 0.0144(9) 0.0170(8) 0.0421(12) 0.0097(8) 0.0061(9) 0.0071(7)
C17 0.0137(9) 0.0136(8) 0.0162(10) -0.0010(7) -0.0024(7) -0.0013(7)
O11 0.0383(9) 0.0428(9) 0.0662(13) 0.0039(9) -0.0097(9) -0.0146(8)
O2 0.0312(7) 0.0192(6) 0.0269(8) -0.0023(6) 0.0029(7) 0.0024(6)
C4 0.0193(9) 0.0235(9) 0.0240(10) -0.0066(9) -0.0079(9) -0.0008(8)
C14 0.0283(10) 0.0195(8) 0.0168(10) 0.0055(8) 0.0039(9) 0.0011(8)
C3 0.0098(8) 0.0105(7) 0.0077(8) -0.0044(6) -0.0008(7) 0.0032(6)
C13 0.0137(8) 0.0066(7) 0.0050(7) 0.0015(6) 0.0037(7) 0.0032(7)
C6 0.0143(9) 0.0296(9) 0.0242(11) -0.0051(9) -0.0022(8) 0.0053(8)
C7 0.0153(9) 0.0273(10) 0.0230(10) -0.0035(9) -0.0047(8) 0.0076(8)
O10 0.0452(9) 0.0333(8) 0.0430(10) 0.0020(8) -0.0066(8) 0.0031(8)
C9 0.0306(11) 0.0200(9) 0.0234(11) 0.0011(8) 0.0049(9) 0.0061(8)
C11 0.0306(10) 0.0197(9) 0.0259(12) -0.0012(9) 0.0016(10) -0.0007(8)
N1 0.0447(11) 0.0400(10) 0.0325(11) -0.0065(9) 0.0054(10) 0.0053(10)
N2 0.0584(12) 0.0338(10) 0.0343(11) 0.0100(9) 0.0196(10) 0.0130(9)
C12 0.0228(10) 0.0259(10) 0.0244(10) 0.0040(8) 0.0031(9) 0.0034(9)
C5 0.0240(10) 0.0271(10) 0.0285(11) -0.0032(9) -0.0101(9) 0.0068(9)
C2 0.0238(10) 0.0361(10) 0.0154(10) 0.0084(8) 0.0057(8) 0.0030(9)
C15 0.0281(10) 0.0229(9) 0.0160(9) 0.0067(8) 0.0065(8) 0.0055(9)
C10 0.0426(12) 0.0232(10) 0.0383(14) 0.0015(10) 0.0116(11) 0.0140(9)
O9 0.0281(8) 0.0693(11) 0.0526(12) 0.0011(10) 0.0039(8) -0.0055(8)
C16 0.0271(10) 0.0226(9) 0.0164(10) -0.0012(8) 0.0008(8) 0.0048(8)
C8 0.0358(12) 0.0213(10) 0.0337(12) 0.0036(9) 0.0032(11) 0.0044(9)
O7 0.0213(7) 0.0543(9) 0.0187(7) 0.0017(7) 0.0006(7) -0.0023(7)
N3 0.0371(10) 0.0180(8) 0.0346(11) 0.0020(7) -0.0213(8) -0.0005(7)
O2W 0.0637(11) 0.0345(8) 0.0476(10) 0.0020(8) 0.0183(9) 0.0057(8)
O1W 0.0506(10) 0.0510(10) 0.0466(11) 0.0081(9) 0.0103(9) 0.0063(8)
O1 0.0574(10) 0.0287(8) 0.0996(14) 0.0318(8) 0.0528(10) 0.0203(7)
O6 0.0260(9) 0.1335(18) 0.0237(9) 0.0043(11) 0.0120(7) -0.0048(10)
O3W 0.0321(8) 0.0265(7) 0.0853(13) -0.0027(8) -0.0334(9) 0.0101(6)
O8 0.1534(16) 0.0153(8) 0.1316(16) 0.0088(9) -0.1128(12) -0.0043(10)

loop_
_atom_type_symbol
_atom_type_description
_atom_type_scat_dispersion_real
_atom_type_scat_dispersion_imag
_atom_type_scat_source
C C 0.0033 0.0016 'International Tables Vol C Tables 4.2.6.8 and 6.1.1.4'
H H 0.0000 0.0000 'International Tables Vol C Tables 4.2.6.8 and 6.1.1.4'
N N 0.0061 0.0033 'International Tables Vol C Tables 4.2.6.8 and 6.1.1.4'
O O 0.0106 0.0060 'International Tables Vol C Tables 4.2.6.8 and 6.1.1.4'
Zn Zn 0.2839 1.4301 'International Tables Vol C Tables 4.2.6.8 and 6.1.1.4'

loop_
_geom_angle_atom_site_label_1
_geom_angle_atom_site_label_2
_geom_angle_atom_site_label_3
_geom_angle
_geom_angle_site_symmetry_1
_geom_angle_site_symmetry_3
O2 Zn1 O4 106.02(6) . 7_554
O2 Zn1 O3 94.99(6) . 16_445
O4 Zn1 O3 96.32(6) 7_554 16_445
O2 Zn1 O3W 95.86(7) . .
O4 Zn1 O3W 88.82(7) 7_554 .
O3 Zn1 O3W 166.23(5) 16_445 .
O2 Zn1 O7 165.96(6) . .
O4 Zn1 O7 87.92(5) 7_554 .
O3 Zn1 O7 81.54(5) 16_445 .
O3W Zn1 O7 85.91(6) . .
O2 Zn1 O6 111.22(6) . .
O4 Zn1 O6 142.44(6) 7_554 .
O3 Zn1 O6 85.40(6) 16_445 .
O3W Zn1 O6 82.78(6) . .
O7 Zn1 O6 55.09(6) . .
C17 O4 Zn1 136.47(13) . 15_455
C17 O3 Zn1 131.33(12) . 12_454
O11 N4 O10 120.49(18) . .
O11 N4 O9 120.13(19) . .
O10 N4 O9 119.22(18) . .
O1 C1 O2 126.1(2) . .
O1 C1 C2 116.0(2) . .
O2 C1 C2 117.89(17) . .
O3 C17 O4 125.35(17) . .
O3 C17 C16 118.11(15) . .
O4 C17 C16 116.53(16) . .
C1 O2 Zn1 122.91(12) . .
C3 C4 C5 120.27(18) . .
C3 C4 H4A 119.9 . .
C5 C4 H4A 119.9 . .
C13 C14 C15 120.21(18) . .
C13 C14 H14A 119.9 . .
C15 C14 H14A 119.9 . .
C4 C3 C7 120.11(17) . .
C4 C3 C2 120.42(17) . .
C7 C3 C2 119.38(17) . .
C14 C13 C12 121.28(17) . .
C14 C13 C16 120.89(16) . .
C12 C13 C16 117.77(17) . .
C7 C6 N1 120.29(18) . .
C7 C6 H6A 119.9 . .
N1 C6 H6A 119.9 . .
C6 C7 C3 121.71(18) . .
C6 C7 H7A 119.1 . .
C3 C7 H7A 119.1 . .
C8 C9 C10 108.34(17) . .
C8 C9 H9A 110.0 . .
C10 C9 H9A 110.0 . .
C8 C9 H9B 110.0 . .
C10 C9 H9B 110.0 . .
H9A C9 H9B 108.4 . .
C12 C11 N2 118.59(18) . .
C12 C11 H11A 120.7 . .
N2 C11 H11A 120.7 . .
C5 N1 C6 115.83(18) . .
C5 N1 C8 123.25(19) . .
C6 N1 C8 120.89(19) . .
C15 N2 C11 117.65(18) . .
C15 N2 C10 122.7(2) . .
C11 N2 C10 119.61(19) . .
C13 C12 C11 120.96(19) . .
C13 C12 H12A 119.5 . .
C11 C12 H12A 119.5 . .
C4 C5 N1 121.78(19) . .
C4 C5 H5A 119.1 . .
N1 C5 H5A 119.1 . .
C3 C2 C1 114.22(17) . .
C3 C2 H2A 108.7 . .
C1 C2 H2A 108.7 . .
C3 C2 H2B 108.7 . .
C1 C2 H2B 108.7 . .
H2A C2 H2B 107.6 . .
N2 C15 C14 121.3(2) . .
N2 C15 H15A 119.3 . .
C14 C15 H15A 119.3 . .
N2 C10 C9 112.09(19) . .
N2 C10 H10A 109.2 . .
C9 C10 H10A 109.2 . .
N2 C10 H10B 109.2 . .
C9 C10 H10B 109.2 . .
H10A C10 H10B 107.9 . .
C13 C16 C17 111.41(16) . .
C13 C16 H16A 109.3 . .
C17 C16 H16A 109.3 . .
C13 C16 H16B 109.3 . .
C17 C16 H16B 109.3 . .
H16A C16 H16B 108.0 . .
N1 C8 C9 116.88(19) . .
N1 C8 H8A 108.1 . .
C9 C8 H8A 108.1 . .
N1 C8 H8B 108.1 . .
C9 C8 H8B 108.1 . .
H8A C8 H8B 107.3 . .
N3 O7 Zn1 97.57(12) . .
O8 N3 O7 119.8(2) . .
O8 N3 O6 124.2(2) . .
O7 N3 O6 115.99(18) . .
N3 O6 Zn1 91.29(13) . .

loop_
_geom_bond_atom_site_label_1
_geom_bond_atom_site_label_2
_geom_bond_distance
_geom_bond_site_symmetry_2
Zn1 O2 1.9754(14) .
Zn1 O4 2.0233(14) 7_554
Zn1 O3 2.0858(13) 16_445
Zn1 O3W 2.1184(19) .
Zn1 O7 2.2317(16) .
Zn1 O6 2.357(2) .
O4 C17 1.251(2) .
O4 Zn1 2.0233(14) 15_455
O3 C17 1.250(2) .
O3 Zn1 2.0858(13) 12_454
N4 O11 1.232(2) .
N4 O10 1.244(2) .
N4 O9 1.255(2) .
C1 O1 1.235(3) .
C1 O2 1.257(3) .
C1 C2 1.524(3) .
C17 C16 1.527(3) .
C4 C3 1.344(3) .
C4 C5 1.364(3) .
C4 H4A 0.9300 .
C14 C13 1.336(3) .
C14 C15 1.385(3) .
C14 H14A 0.9300 .
C3 C7 1.354(3) .
C3 C2 1.451(3) .
C13 C12 1.351(3) .
C13 C16 1.470(2) .
C6 C7 1.350(3) .
C6 N1 1.419(3) .
C6 H6A 0.9300 .
C7 H7A 0.9300 .
C9 C8 1.524(3) .
C9 C10 1.530(3) .
C9 H9A 0.9700 .
C9 H9B 0.9700 .
C11 C12 1.379(3) .
C11 N2 1.443(3) .
C11 H11A 0.9300 .
N1 C5 1.399(3) .
N1 C8 1.481(3) .
N2 C15 1.363(3) .
N2 C10 1.513(3) .
C12 H12A 0.9300 .
C5 H5A 0.9300 .
C2 H2A 0.9700 .
C2 H2B 0.9700 .
C15 H15A 0.9300 .
C10 H10A 0.9700 .
C10 H10B 0.9700 .
C16 H16A 0.9700 .
C16 H16B 0.9700 .
C8 H8A 0.9700 .
C8 H8B 0.9700 .
O7 N3 1.247(2) .
N3 O8 1.208(2) .
N3 O6 1.258(3) .
